data_4335680
loop_
_publ_author_name
'Mohammad Reza Halvagar'
'William B. Tolman'

_publ_contact_author_email wtolman@umn.edu
_publ_contact_author_name 'William B. Tolman'
_publ_section_title
;
 Isolation of a 2-Hydroxytetrahydrofuran Complex from Copper-Promoted
 Hydroxylation of THF
;
_journal_name_full 'Inorganic Chemistry'
_journal_page_first 8306
_journal_page_last 8308
_journal_paper_doi 10.1021/ic401446s
_journal_volume 52
_journal_year 2013
_chemical_formula_moiety 'C56 H66 Cu2 N12 Na2 O6'
_chemical_formula_sum 'C56 H66 Cu2 N12 Na2 O6'
_chemical_formula_weight 1176.29
_chemical_name_common LCu(OH)Na
_space_group_IT_number 130
_symmetry_cell_setting tetragonal
_symmetry_Int_Tables_number 130
_symmetry_space_group_name_Hall '-P 4a 2ac'
_symmetry_space_group_name_H-M 'P 4/n c c :2'
_atom_sites_solution_hydrogens geom
_atom_sites_solution_primary direct
_atom_sites_solution_secondary difmap
_audit_creation_method SHELXL-97
_cell_angle_alpha 90.00
_cell_angle_beta 90.00
_cell_angle_gamma 90.00
_cell_formula_units_Z 8
_cell_length_a 27.702(4)
_cell_length_b 27.702(4)
_cell_length_c 14.175(2)
_cell_measurement_reflns_used 1000
_cell_measurement_temperature 100(2)
_cell_measurement_theta_max 25
_cell_measurement_theta_min 2.08
_cell_volume 10878(3)
_computing_cell_refinement 'SMART, Bruker'
_computing_data_collection 'SMART, Bruker'
_computing_data_reduction 'SMART, Bruker'
_computing_publication_material 'SMART, Bruker'
_computing_structure_refinement 'SHELXL-97 (Sheldrick, 1997)'
_computing_structure_solution 'SHELXS-97 (Sheldrick, 1990)'
_diffrn_ambient_temperature 100(2)
_diffrn_measured_fraction_theta_full 1.000
_diffrn_measured_fraction_theta_max 1.000
_diffrn_measurement_device_type 'Bruker SMART Platform, CCD'
_diffrn_measurement_method 'area detector, omega scans per phi'
_diffrn_radiation_monochromator graphite
_diffrn_radiation_probe neutron
_diffrn_radiation_type MoK\a
_diffrn_radiation_wavelength 0.71073
_diffrn_reflns_av_R_equivalents 0.0901
_diffrn_reflns_av_sigmaI/netI 0.0308
_diffrn_reflns_limit_h_max 32
_diffrn_reflns_limit_h_min -32
_diffrn_reflns_limit_k_max 32
_diffrn_reflns_limit_k_min -32
_diffrn_reflns_limit_l_max 16
_diffrn_reflns_limit_l_min -16
_diffrn_reflns_number 88130
_diffrn_reflns_theta_full 25.00
_diffrn_reflns_theta_max 25.00
_diffrn_reflns_theta_min 2.08
_diffrn_source 'fine-focus sealed tube'
_exptl_absorpt_coefficient_mu 0.861
_exptl_absorpt_correction_T_max 0.7456
_exptl_absorpt_correction_T_min 0.6835
_exptl_absorpt_correction_type multi-scan
_exptl_absorpt_process_details 'SADABS, R. Blessing, 1995'
_exptl_crystal_colour 'pale purple'
_exptl_crystal_density_diffrn 1.436
_exptl_crystal_description Block
_exptl_crystal_F_000 4911
_exptl_crystal_recrystallization_method 'slow evaporation from THF solution'
_exptl_crystal_size_max 0.2
_exptl_crystal_size_mid 0.1
_exptl_crystal_size_min 0.05
_refine_diff_density_max 1.046
_refine_diff_density_min -0.732
_refine_diff_density_rms 0.068
_refine_ls_extinction_coef 0.00007(3)
_refine_ls_extinction_expression Fc^*^=kFc[1+0.001xFc^2^\l^3^/sin(2\q)]^-1/4^
_refine_ls_extinction_method SHELXL
_refine_ls_goodness_of_fit_ref 1.001
_refine_ls_hydrogen_treatment mixed
_refine_ls_matrix_type full
_refine_ls_number_parameters 369
_refine_ls_number_reflns 4793
_refine_ls_number_restraints 15
_refine_ls_restrained_S_all 1.011
_refine_ls_R_factor_all 0.0767
_refine_ls_R_factor_gt 0.0447
_refine_ls_shift/su_max 0.000
_refine_ls_shift/su_mean 0.000
_refine_ls_structure_factor_coef Fsqd
_refine_ls_weighting_details 'calc w=1/[\s^2^(Fo^2^)+(0.0402P)^2^+27.9681P] where P=(Fo^2^+2Fc^2^)/3'
_refine_ls_weighting_scheme calc
_refine_ls_wR_factor_gt 0.1016
_refine_ls_wR_factor_ref 0.1213
_reflns_number_gt 3249
_reflns_number_total 4793
_reflns_threshold_expression >2sigma(I)
_cod_data_source_file ic401446s_si_003_1.cif
_cod_data_source_block 3
_cod_original_sg_symbol_H-M 'P 4/n c c'
_cod_database_code 4335680

loop_
_symmetry_equiv_pos_as_xyz
'x, y, z'
'-y+1/2, x, z'
'-x+1/2, -y+1/2, z'
'y, -x+1/2, z'
'x+1/2, -y, -z+1/2'
'y+1/2, x+1/2, -z+1/2'
'-x, y+1/2, -z+1/2'
'-y, -x, -z+1/2'
'-x, -y, -z'
'y-1/2, -x, -z'
'x-1/2, y-1/2, -z'
'-y, x-1/2, -z'
'-x-1/2, y, z-1/2'
'-y-1/2, -x-1/2, z-1/2'
'x, -y-1/2, z-1/2'
'y, x, z-1/2'

loop_
_atom_site_label
_atom_site_type_symbol
_atom_site_fract_x
_atom_site_fract_y
_atom_site_fract_z
_atom_site_U_iso_or_equiv
_atom_site_adp_type
_atom_site_occupancy
_atom_site_symmetry_multiplicity
_atom_site_calc_flag
_atom_site_refinement_flags
_atom_site_disorder_assembly
_atom_site_disorder_group
C1 C 0.46606(17) 0.29282(15) 0.1053(3) 0.0494(12) Uani 1 1 d . B .
H1A H 0.4647 0.3101 0.0443 0.059 Uiso 1 1 calc R . .
H1B H 0.4734 0.3168 0.1550 0.059 Uiso 1 1 calc R . .
C2 C 0.41748(15) 0.27084(15) 0.1251(3) 0.0432(10) Uani 1 1 d . . .
H2A H 0.3934 0.2971 0.1302 0.052 Uiso 1 1 calc R . .
H2B H 0.4082 0.2503 0.0709 0.052 Uiso 1 1 calc R . .
C3 C 0.36711(13) 0.22077(14) 0.2203(3) 0.0370(9) Uani 1 1 d . . .
H3A H 0.3586 0.2040 0.1610 0.044 Uiso 1 1 calc R . .
H3B H 0.3435 0.2471 0.2301 0.044 Uiso 1 1 calc R . .
C4 C 0.36366(12) 0.18574(13) 0.3010(3) 0.0295(8) Uani 1 1 d . . .
C5 C 0.39381(13) 0.14557(13) 0.3018(3) 0.0304(8) Uani 1 1 d . . .
H5 H 0.4149 0.1404 0.2499 0.036 Uiso 1 1 calc R . .
C6 C 0.39405(12) 0.11315(13) 0.3754(3) 0.0303(8) Uani 1 1 d . . .
C7 C 0.41826(14) 0.03068(14) 0.3761(3) 0.0388(9) Uani 1 1 d . . .
C8 C 0.46248(14) -0.00118(14) 0.3761(3) 0.0374(9) Uani 1 1 d . . .
C9 C 0.54708(14) 0.00256(13) 0.3726(3) 0.0328(8) Uani 1 1 d . . .
C10 C 0.58827(14) 0.03835(14) 0.3709(3) 0.0338(9) Uani 1 1 d . . .
C11 C 0.60587(13) 0.12229(14) 0.3887(3) 0.0343(9) Uani 1 1 d . . .
C12 C 0.60351(13) 0.15939(14) 0.3241(3) 0.0346(9) Uani 1 1 d . . .
H12 H 0.5811 0.1572 0.2736 0.042 Uiso 1 1 calc R . .
C13 C 0.63275(14) 0.19987(15) 0.3305(3) 0.0409(10) Uani 1 1 d . . .
C14 C 0.62953(16) 0.23765(16) 0.2533(3) 0.0514(12) Uani 1 1 d . . .
H14A H 0.6556 0.2616 0.2624 0.062 Uiso 1 1 calc R . .
H14B H 0.6348 0.2218 0.1915 0.062 Uiso 1 1 calc R . .
C15 C 0.5782(2) 0.2932(2) 0.1665(4) 0.0774(16) Uani 1 1 d U . .
H15A H 0.5891 0.3257 0.1863 0.093 Uiso 1 1 calc R A 1
H15B H 0.6030 0.2812 0.1220 0.093 Uiso 1 1 calc R A 1
N1 N 0.50520(13) 0.25716(15) 0.1018(3) 0.0563(11) Uani 1 1 d DU . .
C16A C 0.5442(4) 0.2999(6) 0.1206(11) 0.070(6) Uani 0.445(14) 1 d PDU B 1
H16A H 0.5555 0.3111 0.0581 0.084 Uiso 0.445(14) 1 calc PR B 1
H16B H 0.5264 0.3271 0.1495 0.084 Uiso 0.445(14) 1 calc PR B 1
C16B C 0.5561(3) 0.2708(3) 0.0835(5) 0.029(2) Uani 0.555(14) 1 d PD B 2
H16C H 0.5747 0.2417 0.0658 0.035 Uiso 0.555(14) 1 calc PR B 2
H16D H 0.5574 0.2937 0.0299 0.035 Uiso 0.555(14) 1 calc PR B 2
C17 C 0.57988(17) 0.29429(17) 0.3321(3) 0.0529(12) Uani 1 1 d . . .
H17A H 0.5829 0.2752 0.3901 0.079 Uiso 1 1 calc R B .
H17B H 0.5485 0.3107 0.3315 0.079 Uiso 1 1 calc R . .
H17C H 0.6058 0.3183 0.3296 0.079 Uiso 1 1 calc R . .
C18 C 0.66522(15) 0.20250(17) 0.4048(3) 0.0493(12) Uani 1 1 d . . .
H18 H 0.6856 0.2299 0.4109 0.059 Uiso 1 1 calc R . .
C19 C 0.66808(15) 0.16556(18) 0.4700(3) 0.0515(12) Uani 1 1 d . . .
H19 H 0.6905 0.1679 0.5205 0.062 Uiso 1 1 calc R . .
C20 C 0.63887(14) 0.12519(16) 0.4628(3) 0.0434(11) Uani 1 1 d . . .
H20 H 0.6413 0.0999 0.5077 0.052 Uiso 1 1 calc R . .
C21 C 0.55050(16) -0.04723(15) 0.3748(3) 0.0453(10) Uani 1 1 d . . .
H21 H 0.5810 -0.0629 0.3733 0.054 Uiso 1 1 calc R . .
C22 C 0.50807(17) -0.07355(16) 0.3792(3) 0.0521(12) Uani 1 1 d . . .
H22 H 0.5095 -0.1078 0.3822 0.063 Uiso 1 1 calc R . .
C23 C 0.46387(17) -0.05090(14) 0.3793(3) 0.0483(11) Uani 1 1 d . . .
H23 H 0.4349 -0.0692 0.3816 0.058 Uiso 1 1 calc R . .
C24 C 0.36168(13) 0.11954(14) 0.4496(3) 0.0346(9) Uani 1 1 d . . .
H24 H 0.3607 0.0970 0.5001 0.042 Uiso 1 1 calc R . .
C25 C 0.33094(14) 0.15900(14) 0.4489(3) 0.0359(9) Uani 1 1 d . . .
H25 H 0.3086 0.1634 0.4991 0.043 Uiso 1 1 calc R . .
C26 C 0.33251(13) 0.19196(13) 0.3760(3) 0.0340(9) Uani 1 1 d . . .
H26 H 0.3118 0.2193 0.3774 0.041 Uiso 1 1 calc R . .
C27 C 0.42648(16) 0.27144(14) 0.2946(3) 0.0435(10) Uani 1 1 d . . .
H27A H 0.4595 0.2840 0.2899 0.065 Uiso 1 1 calc R . .
H27B H 0.4235 0.2517 0.3517 0.065 Uiso 1 1 calc R . .
H27C H 0.4037 0.2984 0.2978 0.065 Uiso 1 1 calc R . .
C28 C 0.4984(2) 0.2252(2) 0.0206(4) 0.0765(18) Uani 1 1 d . B .
H28A H 0.5016 0.2439 -0.0378 0.115 Uiso 1 1 calc R . .
H28B H 0.4662 0.2107 0.0234 0.115 Uiso 1 1 calc R . .
H28C H 0.5229 0.1997 0.0218 0.115 Uiso 1 1 calc R . .
Cu1 Cu 0.500606(15) 0.093105(15) 0.37575(3) 0.02765(15) Uani 1 1 d . . .
N2 N 0.41568(11) 0.24165(11) 0.2111(2) 0.0303(7) Uani 1 1 d . . .
N3 N 0.43024(11) 0.07711(11) 0.3758(2) 0.0332(7) Uani 1 1 d . . .
N4 N 0.50379(11) 0.02362(10) 0.3738(2) 0.0318(7) Uani 1 1 d . . .
N5 N 0.57246(10) 0.08353(11) 0.3811(2) 0.0329(7) Uani 1 1 d . . .
N6 N 0.58339(13) 0.26275(13) 0.2513(2) 0.0449(9) Uani 1 1 d . B .
Na1 Na 0.50359(6) 0.19810(5) 0.23013(10) 0.0378(4) Uani 1 1 d . . .
O1 O 0.49775(9) 0.16035(9) 0.37352(18) 0.0296(5) Uani 1 1 d D . .
H1O1 H 0.4735(9) 0.1671(14) 0.395(3) 0.036 Uiso 1 1 d D . .
O2 O 0.37774(10) 0.01167(10) 0.3745(3) 0.0587(9) Uani 1 1 d . . .
O3 O 0.63043(9) 0.02337(10) 0.35883(19) 0.0427(7) Uani 1 1 d . . .

loop_
_atom_site_aniso_label
_atom_site_aniso_U_11
_atom_site_aniso_U_22
_atom_site_aniso_U_33
_atom_site_aniso_U_23
_atom_site_aniso_U_13
_atom_site_aniso_U_12
C1 0.072(3) 0.032(2) 0.044(3) 0.0089(19) 0.002(2) -0.015(2)
C2 0.043(2) 0.043(2) 0.044(2) 0.017(2) 0.004(2) 0.0104(19)
C3 0.029(2) 0.041(2) 0.040(2) 0.0052(18) -0.0031(17) 0.0058(17)
C4 0.0254(19) 0.0283(19) 0.035(2) -0.0007(16) -0.0041(16) -0.0017(15)
C5 0.0245(19) 0.034(2) 0.033(2) -0.0048(17) 0.0014(16) 0.0012(16)
C6 0.0238(18) 0.0264(19) 0.041(2) -0.0012(18) -0.0026(17) -0.0025(14)
C7 0.033(2) 0.034(2) 0.049(2) -0.001(2) -0.003(2) -0.0027(17)
C8 0.041(2) 0.029(2) 0.041(2) 0.0024(19) -0.0005(19) -0.0004(18)
C9 0.038(2) 0.034(2) 0.0263(19) 0.0003(17) 0.0007(17) 0.0092(17)
C10 0.035(2) 0.041(2) 0.0254(19) 0.0028(17) 0.0003(17) 0.0148(17)
C11 0.0222(19) 0.043(2) 0.038(2) -0.0105(18) 0.0039(16) 0.0105(17)
C12 0.0224(19) 0.038(2) 0.044(2) -0.0085(19) 0.0022(17) 0.0038(16)
C13 0.028(2) 0.043(2) 0.052(3) -0.019(2) 0.0137(19) 0.0038(18)
C14 0.056(3) 0.046(3) 0.052(3) -0.015(2) 0.023(2) -0.019(2)
C15 0.0786(18) 0.0777(18) 0.0758(18) 0.0024(10) -0.0019(10) -0.0063(10)
N1 0.036(2) 0.074(3) 0.060(3) 0.041(2) -0.0060(18) -0.0094(19)
C16A 0.026(6) 0.085(10) 0.099(11) 0.070(9) 0.008(6) -0.008(6)
C16B 0.033(4) 0.026(4) 0.028(4) -0.003(3) 0.006(3) -0.003(3)
C17 0.046(3) 0.057(3) 0.055(3) 0.002(2) 0.010(2) 0.010(2)
C18 0.028(2) 0.050(3) 0.070(3) -0.028(2) 0.010(2) -0.006(2)
C19 0.030(2) 0.072(3) 0.052(3) -0.026(3) -0.007(2) 0.005(2)
C20 0.031(2) 0.055(3) 0.044(2) -0.011(2) 0.0000(19) 0.012(2)
C21 0.053(3) 0.040(2) 0.043(2) 0.002(2) 0.004(2) 0.022(2)
C22 0.063(3) 0.030(2) 0.064(3) 0.001(2) 0.002(3) 0.010(2)
C23 0.057(3) 0.031(2) 0.057(3) 0.002(2) 0.000(2) -0.001(2)
C24 0.029(2) 0.039(2) 0.036(2) 0.0047(18) -0.0027(17) -0.0034(17)
C25 0.030(2) 0.043(2) 0.035(2) -0.0031(18) 0.0050(17) -0.0021(18)
C26 0.0286(19) 0.032(2) 0.042(2) -0.0068(18) 0.0000(18) 0.0049(16)
C27 0.052(3) 0.036(2) 0.043(2) -0.0076(19) 0.006(2) 0.001(2)
C28 0.098(4) 0.085(4) 0.046(3) 0.019(3) 0.019(3) 0.042(3)
Cu1 0.0248(2) 0.0252(2) 0.0330(3) -0.00006(19) -0.0007(2) 0.00395(18)
N2 0.0302(17) 0.0263(16) 0.0342(17) 0.0020(14) 0.0014(14) 0.0032(13)
N3 0.0268(16) 0.0253(16) 0.0474(18) 0.0019(15) -0.0009(15) -0.0008(13)
N4 0.0353(17) 0.0281(16) 0.0321(16) 0.0013(14) -0.0009(15) 0.0070(14)
N5 0.0258(16) 0.0347(18) 0.0381(18) -0.0042(15) 0.0012(14) 0.0056(14)
N6 0.044(2) 0.054(2) 0.0366(18) 0.0125(17) -0.0054(17) -0.0186(18)
Na1 0.0490(9) 0.0277(8) 0.0368(8) 0.0035(6) 0.0048(7) 0.0092(7)
O1 0.0247(13) 0.0273(13) 0.0369(14) -0.0013(11) 0.0049(12) 0.0039(11)
O2 0.0350(17) 0.0364(17) 0.105(3) 0.0007(18) 0.0017(18) -0.0062(13)
O3 0.0336(16) 0.0490(17) 0.0456(17) 0.0028(14) 0.0057(13) 0.0172(13)

loop_
_atom_type_symbol
_atom_type_description
_atom_type_scat_dispersion_real
_atom_type_scat_dispersion_imag
_atom_type_scat_source
C C 0.0030 0.0020 'International Tables Vol C Tables 4.2.6.8 and 6.1.1.4'
H H 0.0000 0.0000 'International Tables Vol C Tables 4.2.6.8 and 6.1.1.4'
Cu Cu 0.3200 1.2650 'International Tables Vol C Tables 4.2.6.8 and 6.1.1.4'
N N 0.0060 0.0030 'International Tables Vol C Tables 4.2.6.8 and 6.1.1.4'
Na Na 0.0360 0.0250 'International Tables Vol C Tables 4.2.6.8 and 6.1.1.4'
O O 0.0110 0.0060 'International Tables Vol C Tables 4.2.6.8 and 6.1.1.4'

loop_
_geom_angle_atom_site_label_1
_geom_angle_atom_site_label_2
_geom_angle_atom_site_label_3
_geom_angle
N1 C1 C2 113.3(3)
N1 C1 H1A 108.9
C2 C1 H1A 108.9
N1 C1 H1B 108.9
C2 C1 H1B 108.9
H1A C1 H1B 107.7
N2 C2 C1 114.2(3)
N2 C2 H2A 108.7
C1 C2 H2A 108.7
N2 C2 H2B 108.7
C1 C2 H2B 108.7
H2A C2 H2B 107.6
N2 C3 C4 112.3(3)
N2 C3 H3A 109.1
C4 C3 H3A 109.1
N2 C3 H3B 109.1
C4 C3 H3B 109.1
H3A C3 H3B 107.9
C26 C4 C5 118.0(3)
C26 C4 C3 123.0(3)
C5 C4 C3 119.0(3)
C6 C5 C4 122.1(3)
C6 C5 H5 119.0
C4 C5 H5 119.0
C5 C6 C24 119.1(3)
C5 C6 N3 117.8(3)
C24 C6 N3 122.9(3)
O2 C7 N3 129.6(4)
O2 C7 C8 119.1(3)
N3 C7 C8 111.3(3)
N4 C8 C23 119.4(4)
N4 C8 C7 113.2(3)
C23 C8 C7 127.4(4)
N4 C9 C21 119.8(4)
N4 C9 C10 113.1(3)
C21 C9 C10 127.1(4)
O3 C10 N5 129.2(4)
O3 C10 C9 119.3(3)
N5 C10 C9 111.5(3)
C12 C11 C20 119.2(4)
C12 C11 N5 118.8(3)
C20 C11 N5 121.8(4)
C11 C12 C13 122.2(4)
C11 C12 H12 118.9
C13 C12 H12 118.9
C12 C13 C18 118.1(4)
C12 C13 C14 118.5(4)
C18 C13 C14 123.3(4)
N6 C14 C13 113.3(3)
N6 C14 H14A 108.9
C13 C14 H14A 108.9
N6 C14 H14B 108.9
C13 C14 H14B 108.9
H14A C14 H14B 107.7
C16A C15 C16B 43.7(9)
C16A C15 N6 128.8(7)
C16B C15 N6 117.0(5)
C16A C15 H15A 105.1
C16B C15 H15A 137.7
N6 C15 H15A 105.1
C16A C15 H15B 105.1
C16B C15 H15B 68.7
N6 C15 H15B 105.1
H15A C15 H15B 105.9
C28 N1 C1 109.8(4)
C28 N1 C16B 98.0(5)
C1 N1 C16B 122.5(5)
C28 N1 C16A 130.9(7)
C1 N1 C16A 89.7(6)
C16B N1 C16A 37.9(5)
C15 C16A N1 121.1(10)
C15 C16A H16A 107.1
N1 C16A H16A 107.1
C15 C16A H16B 107.1
N1 C16A H16B 107.1
H16A C16A H16B 106.8
C15 C16B N1 111.4(5)
C15 C16B H16C 109.3
N1 C16B H16C 109.3
C15 C16B H16D 109.3
N1 C16B H16D 109.3
H16C C16B H16D 108.0
N6 C17 H17A 109.5
N6 C17 H17B 109.5
H17A C17 H17B 109.5
N6 C17 H17C 109.5
H17A C17 H17C 109.5
H17B C17 H17C 109.5
C19 C18 C13 120.4(4)
C19 C18 H18 119.8
C13 C18 H18 119.8
C18 C19 C20 121.1(4)
C18 C19 H19 119.5
C20 C19 H19 119.5
C19 C20 C11 119.0(4)
C19 C20 H20 120.5
C11 C20 H20 120.5
C9 C21 C22 117.9(4)
C9 C21 H21 121.0
C22 C21 H21 121.0
C23 C22 C21 121.0(4)
C23 C22 H22 119.5
C21 C22 H22 119.5
C22 C23 C8 118.7(4)
C22 C23 H23 120.6
C8 C23 H23 120.6
C25 C24 C6 119.4(4)
C25 C24 H24 120.3
C6 C24 H24 120.3
C26 C25 C24 120.5(4)
C26 C25 H25 119.8
C24 C25 H25 119.8
C4 C26 C25 120.9(3)
C4 C26 H26 119.5
C25 C26 H26 119.5
N2 C27 H27A 109.5
N2 C27 H27B 109.5
H27A C27 H27B 109.5
N2 C27 H27C 109.5
H27A C27 H27C 109.5
H27B C27 H27C 109.5
N1 C28 H28A 109.5
N1 C28 H28B 109.5
H28A C28 H28B 109.5
N1 C28 H28C 109.5
H28A C28 H28C 109.5
H28B C28 H28C 109.5
O1 Cu1 N4 178.19(12)
O1 Cu1 N3 100.37(11)
N4 Cu1 N3 79.82(12)
O1 Cu1 N5 100.05(11)
N4 Cu1 N5 79.82(13)
N3 Cu1 N5 159.49(12)
O1 Cu1 H1O1 19.3(7)
N4 Cu1 H1O1 161.5(7)
N3 Cu1 H1O1 82.8(8)
N5 Cu1 H1O1 117.2(8)
C2 N2 C3 108.8(3)
C2 N2 C27 110.7(3)
C3 N2 C27 109.6(3)
C7 N3 C6 120.4(3)
C7 N3 Cu1 117.3(2)
C6 N3 Cu1 122.3(2)
C9 N4 C8 123.1(3)
C9 N4 Cu1 118.6(3)
C8 N4 Cu1 118.3(3)
C10 N5 C11 120.2(3)
C10 N5 Cu1 116.4(3)
C11 N5 Cu1 123.2(2)
C17 N6 C14 109.5(3)
C17 N6 C15 107.1(4)
C14 N6 C15 112.0(4)
Cu1 O1 H1O1 106(3)

loop_
_geom_bond_atom_site_label_1
_geom_bond_atom_site_label_2
_geom_bond_distance
C1 N1 1.468(6)
C1 C2 1.503(6)
C1 H1A 0.9900
C1 H1B 0.9900
C2 N2 1.464(5)
C2 H2A 0.9900
C2 H2B 0.9900
C3 N2 1.470(5)
C3 C4 1.503(5)
C3 H3A 0.9900
C3 H3B 0.9900
C4 C26 1.379(5)
C4 C5 1.391(5)
C5 C6 1.377(5)
C5 H5 0.9500
C6 C24 1.393(5)
C6 N3 1.415(4)
C7 O2 1.240(5)
C7 N3 1.328(5)
C7 C8 1.510(5)
C8 N4 1.335(5)
C8 C23 1.379(5)
C9 N4 1.334(5)
C9 C21 1.383(5)
C9 C10 1.512(6)
C10 O3 1.251(4)
C10 N5 1.334(5)
C11 C12 1.378(5)
C11 C20 1.395(5)
C11 N5 1.422(5)
C12 C13 1.386(5)
C12 H12 0.9500
C13 C18 1.386(6)
C13 C14 1.517(6)
C14 N6 1.455(5)
C14 H14A 0.9900
C14 H14B 0.9900
C15 C16A 1.161(11)
C15 C16B 1.464(9)
C15 N6 1.476(6)
C15 H15A 0.9900
C15 H15B 0.9900
N1 C28 1.464(7)
N1 C16B 1.484(7)
N1 C16A 1.624(12)
C16A H16A 0.9900
C16A H16B 0.9900
C16B H16C 0.9900
C16B H16D 0.9900
C17 N6 1.444(6)
C17 H17A 0.9800
C17 H17B 0.9800
C17 H17C 0.9800
C18 C19 1.381(7)
C18 H18 0.9500
C19 C20 1.384(6)
C19 H19 0.9500
C20 H20 0.9500
C21 C22 1.384(6)
C21 H21 0.9500
C22 C23 1.376(6)
C22 H22 0.9500
C23 H23 0.9500
C24 C25 1.386(5)
C24 H24 0.9500
C25 C26 1.381(5)
C25 H25 0.9500
C26 H26 0.9500
C27 N2 1.473(5)
C27 H27A 0.9800
C27 H27B 0.9800
C27 H27C 0.9800
C28 H28A 0.9800
C28 H28B 0.9800
C28 H28C 0.9800
Cu1 O1 1.865(2)
Cu1 N4 1.927(3)
Cu1 N3 1.999(3)
Cu1 N5 2.010(3)
Cu1 H1O1 2.20(3)
Cu1 Na1 3.5675(15)
Cu1 H1O1 2.20(3)
N2 Na1 2.731(3)
N3 Na1 4.430(3)
N4 Na1 5.245(3)
N5 Na1 4.277(3)
N6 Na1 2.861(4)
Na1 O1 2.292(3)
Na1 O2 6.558(3)

loop_
_geom_torsion_atom_site_label_1
_geom_torsion_atom_site_label_2
_geom_torsion_atom_site_label_3
_geom_torsion_atom_site_label_4
_geom_torsion
N1 C1 C2 N2 55.1(5)
N2 C3 C4 C26 119.7(4)
N2 C3 C4 C5 -58.9(5)
C26 C4 C5 C6 -1.6(5)
C3 C4 C5 C6 177.1(3)
C4 C5 C6 C24 2.8(5)
C4 C5 C6 N3 -171.8(3)
O2 C7 C8 N4 177.3(4)
N3 C7 C8 N4 -1.4(5)
O2 C7 C8 C23 -3.6(7)
N3 C7 C8 C23 177.8(4)
N4 C9 C10 O3 -171.9(3)
C21 C9 C10 O3 9.4(6)
N4 C9 C10 N5 6.7(5)
C21 C9 C10 N5 -172.0(4)
C20 C11 C12 C13 -0.4(5)
N5 C11 C12 C13 175.8(3)
C11 C12 C13 C18 0.0(6)
C11 C12 C13 C14 176.8(3)
C12 C13 C14 N6 67.0(5)
C18 C13 C14 N6 -116.4(4)
C2 C1 N1 C28 66.3(5)
C2 C1 N1 C16B -179.9(5)
C2 C1 N1 C16A -159.7(6)
C16B C15 C16A N1 54.3(12)
N6 C15 C16A N1 -36(2)
C28 N1 C16A C15 -99.9(15)
C1 N1 C16A C15 143.8(16)
C16B N1 C16A C15 -64.4(13)
C16A C15 C16B N1 -54.9(8)
N6 C15 C16B N1 64.2(8)
C28 N1 C16B C15 -165.1(6)
C1 N1 C16B C15 75.3(7)
C16A N1 C16B C15 41.2(7)
C12 C13 C18 C19 0.2(6)
C14 C13 C18 C19 -176.5(4)
C13 C18 C19 C20 0.1(6)
C18 C19 C20 C11 -0.5(6)
C12 C11 C20 C19 0.6(5)
N5 C11 C20 C19 -175.4(3)
N4 C9 C21 C22 -0.7(6)
C10 C9 C21 C22 178.0(4)
C9 C21 C22 C23 1.4(7)
C21 C22 C23 C8 -0.7(7)
N4 C8 C23 C22 -0.6(6)
C7 C8 C23 C22 -179.7(4)
C5 C6 C24 C25 -1.8(5)
N3 C6 C24 C25 172.6(3)
C6 C24 C25 C26 -0.5(6)
C5 C4 C26 C25 -0.7(5)
C3 C4 C26 C25 -179.4(4)
C24 C25 C26 C4 1.7(6)
C1 C2 N2 C3 -177.8(3)
C1 C2 N2 C27 61.8(4)
C4 C3 N2 C2 173.6(3)
C4 C3 N2 C27 -65.3(4)
O2 C7 N3 C6 1.3(7)
C8 C7 N3 C6 179.8(3)
O2 C7 N3 Cu1 -178.6(4)
C8 C7 N3 Cu1 -0.1(5)
C5 C6 N3 C7 -121.3(4)
C24 C6 N3 C7 64.3(5)
C5 C6 N3 Cu1 58.6(4)
C24 C6 N3 Cu1 -115.9(3)
O1 Cu1 N3 C7 179.2(3)
N4 Cu1 N3 C7 1.0(3)
N5 Cu1 N3 C7 -6.1(6)
O1 Cu1 N3 C6 -0.7(3)
N4 Cu1 N3 C6 -178.9(3)
N5 Cu1 N3 C6 174.0(3)
C21 C9 N4 C8 -0.7(6)
C10 C9 N4 C8 -179.5(3)
C21 C9 N4 Cu1 177.5(3)
C10 C9 N4 Cu1 -1.3(4)
C23 C8 N4 C9 1.3(6)
C7 C8 N4 C9 -179.4(3)
C23 C8 N4 Cu1 -176.9(3)
C7 C8 N4 Cu1 2.3(5)
O1 Cu1 N4 C9 84(4)
N3 Cu1 N4 C9 179.8(3)
N5 Cu1 N4 C9 -2.7(3)
O1 Cu1 N4 C8 -98(4)
N3 Cu1 N4 C8 -1.9(3)
N5 Cu1 N4 C8 175.6(3)
O3 C10 N5 C11 -6.5(6)
C9 C10 N5 C11 175.1(3)
O3 C10 N5 Cu1 169.4(3)
C9 C10 N5 Cu1 -9.0(4)
C12 C11 N5 C10 122.0(4)
C20 C11 N5 C10 -62.0(5)
C12 C11 N5 Cu1 -53.6(4)
C20 C11 N5 Cu1 122.4(3)
O1 Cu1 N5 C10 -171.3(3)
N4 Cu1 N5 C10 6.8(3)
N3 Cu1 N5 C10 13.9(5)
O1 Cu1 N5 C11 4.4(3)
N4 Cu1 N5 C11 -177.4(3)
N3 Cu1 N5 C11 -170.3(3)
C13 C14 N6 C17 71.0(4)
C13 C14 N6 C15 -170.5(4)
C16A C15 N6 C17 -98.5(15)
C16B C15 N6 C17 -149.3(6)
C16A C15 N6 C14 141.6(15)
C16B C15 N6 C14 90.7(6)
